data_7029102
loop_
_publ_author_name
'George, Kathryn'
'Jura, Marek'
'Levason, William'
'Light, Mark E.'
'Reid, Gillian'

_publ_section_title
;
 Thio-, seleno- and telluro-ether complexes of aluminium(iii) halides:
 synthesis, structures and properties.
;
_journal_issue 9
_journal_name_full 'Dalton transactions (Cambridge, England : 2003)'
_journal_page_first 3637
_journal_page_last 3648
_journal_paper_doi 10.1039/c3dt52991f
_journal_volume 43
_journal_year 2014
_chemical_formula_moiety 'C12 H18 Al2 Cl6 S2'
_chemical_formula_structural '(C12 H18 S2) (Al Cl3)2'
_chemical_formula_sum 'C12 H18 Al2 Cl6 S2'
_chemical_formula_weight 493.04
_chemical_name_systematic
; 
 (1,2-bis[(ethylthio)methyl]benzene)bis(trichloroaluminium(III)) 
;
_space_group_IT_number 15
_space_group_name_Hall '-C 2yc'
_symmetry_cell_setting monoclinic
_symmetry_space_group_name_Hall '-C 2yc'
_symmetry_space_group_name_H-M 'C 1 2/c 1'
_atom_sites_solution_hydrogens geom
_atom_sites_solution_primary direct
_atom_sites_solution_secondary difmap
_audit_creation_date 2013-03-14
_audit_creation_method 'SHELXL-97 + hand edit'
_audit_update_record
; 2013-11-21  Revised refinement and added comments about
              working with smaller cell. mw
;
_cell_angle_alpha 90.00
_cell_angle_beta 125.7790(10)
_cell_angle_gamma 90.00
_cell_formula_units_Z 4
_cell_length_a 18.7450(16)
_cell_length_b 10.810(10)
_cell_length_c 13.608(12)
_cell_measurement_reflns_used 8048
_cell_measurement_temperature 100(2)
_cell_measurement_theta_max 31.3
_cell_measurement_theta_min 2.7
_cell_volume 2237(3)
_computing_cell_refinement 'CrystalClear-SM Expert 2.0 r7 (Rigaku, 2011)'
_computing_data_collection 'CrystalClear-SM Expert 2.0 r7 (Rigaku, 2011)'
_computing_data_reduction 'CrystalClear-SM Expert 2.0 r7 (Rigaku, 2011)'
_computing_molecular_graphics 'ORTEP-III (Farrugia, 1997)'
_computing_structure_refinement 'SHELXL-97 (Sheldrick, 2008)'
_computing_structure_solution 'SHELXS-97 (Sheldrick, 1997)'
_diffrn_ambient_temperature 100(2)
_diffrn_detector 'CCD plate'
_diffrn_detector_type 'Rigaku HG Saturn724+ (2x2 bin mode)'
_diffrn_measured_fraction_theta_full 0.905
_diffrn_measured_fraction_theta_max 0.905
_diffrn_measurement_device 'Four-circle \k diffractometer'
_diffrn_measurement_device_type 'Rigaku AFC12 '
_diffrn_measurement_method 'Profile data from \w-scans'
_diffrn_radiation_collimation 'Confocal mirrors, VHF VariMax '
_diffrn_radiation_type MoK\a
_diffrn_radiation_wavelength 0.71073
_diffrn_reflns_av_R_equivalents 0.0393
_diffrn_reflns_av_unetI/netI 0.0459
_diffrn_reflns_limit_h_max 22
_diffrn_reflns_limit_h_min -20
_diffrn_reflns_limit_k_max 9
_diffrn_reflns_limit_k_min -9
_diffrn_reflns_limit_l_max 15
_diffrn_reflns_limit_l_min -16
_diffrn_reflns_number 7044
_diffrn_reflns_theta_full 25.00
_diffrn_reflns_theta_max 25.00
_diffrn_reflns_theta_min 2.42
_diffrn_source 'Rotating anode X-ray tube'
_diffrn_source_type 'Rigaku FR-E+ Superbright'
_diffrn_standards_number 0
_exptl_absorpt_coefficient_mu 1.026
_exptl_absorpt_correction_T_max 1.000
_exptl_absorpt_correction_T_min 0.473
_exptl_absorpt_correction_type multi-scan
_exptl_absorpt_process_details
;Jacobson, R.A. (1998). REQAB. Private communication to the 
 Rigaku Corporation, Tokyo, Japan. 
;
_exptl_crystal_colour colourless
_exptl_crystal_density_diffrn 1.464
_exptl_crystal_density_method 'not measured'
_exptl_crystal_description prism
_exptl_crystal_F_000 1000
_refine_diff_density_max 1.779
_refine_diff_density_min -1.565
_refine_diff_density_rms 0.122
_refine_ls_extinction_method none
_refine_ls_goodness_of_fit_ref 1.082
_refine_ls_hydrogen_treatment constr
_refine_ls_matrix_type full
_refine_ls_number_parameters 100
_refine_ls_number_reflns 1785
_refine_ls_number_restraints 3
_refine_ls_restrained_S_all 1.081
_refine_ls_R_factor_all 0.1064
_refine_ls_R_factor_gt 0.0994
_refine_ls_shift/su_max 0.000
_refine_ls_shift/su_mean 0.000
_refine_ls_structure_factor_coef Fsqd
_refine_ls_weighting_details 'w=1/[\s^2^(Fo^2^)+(0.0038P)^2^+50.1494P] where P=(Fo^2^+2Fc^2^)/3'
_refine_ls_weighting_scheme calc
_refine_ls_wR_factor_gt 0.1818
_refine_ls_wR_factor_ref 0.1861
_reflns_number_gt 1598
_reflns_number_total 1785
_reflns_threshold_expression I>2\s(I)
_cod_data_source_file c3dt52991f.txt
_cod_data_source_block 12kg28r3
_cod_depositor_comments
;
The following automatic conversions were performed:

data name '_iucr_refine_instruction_details' was replaced with
'_iucr_refine_instructions_details' as specified in the replacement
file 'data/replacement-values/replacement_tags.lst'.

Automatic conversion script
Id: cif_correct_tags 9268 2022-04-12 08:56:07Z antanas 
;
_cod_original_sg_symbol_H-M 'C 2/c'
_cod_database_code 7029102

loop_
_symmetry_equiv_pos_as_xyz
'x, y, z'
'-x, y, -z+1/2'
'x+1/2, y+1/2, z'
'-x+1/2, y+1/2, -z+1/2'
'-x, -y, -z'
'x, -y, z-1/2'
'-x+1/2, -y+1/2, -z'
'x+1/2, -y+1/2, z-1/2'

loop_
_atom_site_label
_atom_site_type_symbol
_atom_site_fract_x
_atom_site_fract_y
_atom_site_fract_z
_atom_site_U_iso_or_equiv
_atom_site_adp_type
_atom_site_occupancy
_atom_site_symmetry_multiplicity
_atom_site_calc_flag
_atom_site_refinement_flags
Al1 Al 0.1304(2) 0.6828(3) 0.2097(3) 0.0613(9) Uani 1 1 d .
Cl1 Cl 0.2178(3) 0.8098(4) 0.3442(3) 0.147(2) Uani 1 1 d .
Cl2 Cl 0.17178(13) 0.6162(2) 0.10384(17) 0.0537(6) Uani 1 1 d .
Cl3 Cl -0.0037(2) 0.7371(2) 0.1038(3) 0.0817(10) Uani 1 1 d .
S1 S 0.13049(12) 0.5080(2) 0.31442(17) 0.0446(6) Uani 1 1 d .
C1 C 0.3116(6) 0.4752(16) 0.4577(10) 0.144(8) Uani 1 1 d .
H1A H 0.3608 0.4214 0.4790 0.216 Uiso 1 1 calc R
H1B H 0.3121 0.4887 0.5293 0.216 Uiso 1 1 calc R
H1C H 0.3173 0.5548 0.4285 0.216 Uiso 1 1 calc R
C2 C 0.2258(5) 0.4145(11) 0.3591(8) 0.070(3) Uani 1 1 d .
H2A H 0.2210 0.3331 0.3882 0.083 Uiso 1 1 calc R
H2B H 0.2260 0.3999 0.2874 0.083 Uiso 1 1 calc R
C3 C 0.0434(4) 0.4166(7) 0.1856(6) 0.041(2) Uani 1 1 d .
H3A H -0.0106 0.4676 0.1379 0.049 Uiso 1 1 calc R
H3B H 0.0617 0.3960 0.1325 0.049 Uiso 1 1 calc R
C4 C 0.0223(5) 0.2989(7) 0.2224(7) 0.053(3) Uani 1 1 d D
C5 C 0.0449(7) 0.1867(9) 0.1973(8) 0.091(4) Uani 1 1 d D
H5 H 0.0756 0.1857 0.1613 0.110 Uiso 1 1 calc R
C6 C 0.0226(11) 0.0763(10) 0.2247(13) 0.158(13) Uani 1 1 d D
H6 H 0.0389 0.0000 0.2083 0.190 Uiso 1 1 calc R

loop_
_atom_site_aniso_label
_atom_site_aniso_U_11
_atom_site_aniso_U_22
_atom_site_aniso_U_33
_atom_site_aniso_U_23
_atom_site_aniso_U_13
_atom_site_aniso_U_12
Al1 0.091(2) 0.0547(19) 0.0735(19) -0.0401(15) 0.0679(18) -0.0337(15)
Cl1 0.241(4) 0.159(3) 0.154(3) -0.135(3) 0.180(3) -0.167(3)
Cl2 0.0548(12) 0.0717(16) 0.0412(11) -0.0233(10) 0.0317(10) -0.0042(11)
Cl3 0.131(2) 0.0382(16) 0.139(3) 0.0125(15) 0.114(2) 0.0278(14)
S1 0.0321(10) 0.0595(15) 0.0363(10) -0.0211(9) 0.0167(8) -0.0122(9)
C1 0.038(5) 0.28(2) 0.083(8) -0.114(11) 0.017(5) -0.018(9)
C2 0.038(5) 0.110(9) 0.048(5) -0.011(5) 0.018(4) 0.015(5)
C3 0.025(4) 0.039(5) 0.037(4) -0.014(3) 0.005(3) 0.005(3)
C4 0.038(5) 0.020(5) 0.040(5) -0.006(3) -0.011(3) 0.006(3)
C5 0.103(8) 0.034(7) 0.041(5) -0.010(4) -0.011(5) 0.033(6)
C6 0.20(2) 0.030(7) 0.062(12) -0.007(6) -0.029(9) 0.041(10)

loop_
_atom_type_symbol
_atom_type_description
_atom_type_scat_dispersion_real
_atom_type_scat_dispersion_imag
_atom_type_scat_source
C C 0.0033 0.0016 'International Tables Vol C Tables 4.2.6.8 and 6.1.1.4'
H H 0.0000 0.0000 'International Tables Vol C Tables 4.2.6.8 and 6.1.1.4'
Al Al 0.0645 0.0514 'International Tables Vol C Tables 4.2.6.8 and 6.1.1.4'
S S 0.1246 0.1234 'International Tables Vol C Tables 4.2.6.8 and 6.1.1.4'
Cl Cl 0.1484 0.1585 'International Tables Vol C Tables 4.2.6.8 and 6.1.1.4'

loop_
_geom_angle_atom_site_label_1
_geom_angle_atom_site_label_2
_geom_angle_atom_site_label_3
_geom_angle
_geom_angle_site_symmetry_1
_geom_angle_site_symmetry_3
Cl1 Al1 Cl3 114.9(2) . .
Cl1 Al1 Cl2 113.91(16) . .
Cl3 Al1 Cl2 112.99(17) . .
Cl1 Al1 S1 105.75(18) . .
Cl3 Al1 S1 102.32(14) . .
Cl2 Al1 S1 105.42(15) . .
C2 S1 C3 99.8(4) . .
C2 S1 Al1 107.5(4) . .
C3 S1 Al1 99.7(3) . .
C2 C1 H1A 109.5 . .
C2 C1 H1B 109.5 . .
H1A C1 H1B 109.5 . .
C2 C1 H1C 109.5 . .
H1A C1 H1C 109.5 . .
H1B C1 H1C 109.5 . .
C1 C2 S1 112.4(8) . .
C1 C2 H2A 109.1 . .
S1 C2 H2A 109.1 . .
C1 C2 H2B 109.1 . .
S1 C2 H2B 109.1 . .
H2A C2 H2B 107.9 . .
C4 C3 S1 113.4(5) . .
C4 C3 H3A 108.9 . .
S1 C3 H3A 108.9 . .
C4 C3 H3B 108.9 . .
S1 C3 H3B 108.9 . .
H3A C3 H3B 107.7 . .
C5 C4 C4 119.3(7) . 2
C5 C4 C3 118.7(9) . .
C4 C4 C3 122.0(4) 2 .
C6 C5 C4 120.1(11) . .
C6 C5 H5 119.9 . .
C4 C5 H5 119.9 . .
C6 C6 C5 120.5(6) 2 .
C6 C6 H6 119.7 2 .
C5 C6 H6 119.7 . .

loop_
_geom_bond_atom_site_label_1
_geom_bond_atom_site_label_2
_geom_bond_distance
_geom_bond_site_symmetry_2
Al1 Cl1 2.100(4) .
Al1 Cl3 2.122(4) .
Al1 Cl2 2.122(3) .
Al1 S1 2.366(4) .
S1 C2 1.820(9) .
S1 C3 1.836(7) .
C1 C2 1.515(13) .
C1 H1A 0.9800 .
C1 H1B 0.9800 .
C1 H1C 0.9800 .
C2 H2A 0.9900 .
C2 H2B 0.9900 .
C3 C4 1.502(12) .
C3 H3A 0.9900 .
C3 H3B 0.9900 .
C4 C5 1.392(11) .
C4 C4 1.414(18) 2
C5 C6 1.385(13) .
C5 H5 0.9500 .
C6 C6 1.370(18) 2
C6 H6 0.9500 .

loop_
_geom_torsion_atom_site_label_1
_geom_torsion_atom_site_label_2
_geom_torsion_atom_site_label_3
_geom_torsion_atom_site_label_4
_geom_torsion
_geom_torsion_site_symmetry_1
_geom_torsion_site_symmetry_4
C3 S1 C2 C1 173.6(9) . .
Al1 S1 C2 C1 70.1(9) . .
C2 S1 C3 C4 73.8(6) . .
Al1 S1 C3 C4 -176.4(5) . .
S1 C3 C4 C5 -110.7(7) . .
S1 C3 C4 C4 71.6(10) . 2
C4 C4 C5 C6 0.8(15) 2 .
C3 C4 C5 C6 -176.9(10) . .
C4 C5 C6 C6 1(3) . 2
